data_1501559
loop_
_publ_author_name
'Mohamed Osman Awaleh'
'Francois Brisse'
'Youssouf Djibril Soubaneh'
'Thierry Maris'

_publ_section_title
;
 Influence of the counteranion on silver(I)-dithioether coordination
 polymers
;
_journal_name_full Polyhedron
_journal_page_first 2966
_journal_page_last 2975
_journal_paper_doi 10.1016/j.poly.2010.08.013
_journal_volume 29
_journal_year 2010
_chemical_compound_source 'Synthesized by the authors. See text'
_chemical_formula_sum 'C9 H12 Ag F7 O2 S2'
_chemical_formula_weight 457.18
_space_group_IT_number 2
_symmetry_cell_setting triclinic
_symmetry_space_group_name_Hall '-P 1'
_symmetry_space_group_name_H-M 'P -1'
_atom_sites_solution_hydrogens geom
_atom_sites_solution_primary direct
_atom_sites_solution_secondary difmap
_audit_creation_method SHELXL-97
_cell_angle_alpha 78.1150(10)
_cell_angle_beta 74.2710(10)
_cell_angle_gamma 77.7590(10)
_cell_formula_units_Z 2
_cell_length_a 7.8429(2)
_cell_length_b 8.1860(2)
_cell_length_c 12.5548(3)
_cell_measurement_reflns_used 7364
_cell_measurement_temperature 220(2)
_cell_measurement_theta_max 72.04
_cell_measurement_theta_min 3.70
_cell_volume 748.72(3)
_computing_cell_refinement 'SMART (Bruker, 1999)'
_computing_data_collection 'SMART (Bruker, 1999)'
_computing_data_reduction 'SAINT (Bruker, 1999)'
_computing_molecular_graphics 'SHELXTL (Bruker, 1997)'
_computing_publication_material 'UdMX (local program)'
_computing_structure_refinement 'SHELXL97 (Sheldrick, 1997)'
_computing_structure_solution 'SHELXS97 (Sheldrick, 1997)'
_diffrn_ambient_temperature 220(2)
_diffrn_detector_area_resol_mean 5.5
_diffrn_measured_fraction_theta_full 0.964
_diffrn_measured_fraction_theta_max 0.964
_diffrn_measurement_device_type 'Bruker Smart 2000'
_diffrn_measurement_method \w
_diffrn_radiation_monochromator graphite
_diffrn_radiation_source 'X-ray Sealed Tube'
_diffrn_radiation_type CuK\a
_diffrn_radiation_wavelength 1.54178
_diffrn_reflns_av_R_equivalents 0.077
_diffrn_reflns_av_sigmaI/netI 0.0585
_diffrn_reflns_limit_h_max 8
_diffrn_reflns_limit_h_min -9
_diffrn_reflns_limit_k_max 10
_diffrn_reflns_limit_k_min -10
_diffrn_reflns_limit_l_max 15
_diffrn_reflns_limit_l_min -15
_diffrn_reflns_number 8996
_diffrn_reflns_theta_full 72.03
_diffrn_reflns_theta_max 72.03
_diffrn_reflns_theta_min 3.70
_diffrn_standards_decay_% 1.26
_diffrn_standards_number 61
_exptl_absorpt_coefficient_mu 14.171
_exptl_absorpt_correction_T_max 0.2300
_exptl_absorpt_correction_T_min 0.1100
_exptl_absorpt_correction_type multi-scan
_exptl_absorpt_process_details 'Sadabs (Sheldrick,1996)'
_exptl_crystal_colour Colorless
_exptl_crystal_density_diffrn 2.028
_exptl_crystal_density_method 'not measured'
_exptl_crystal_description block
_exptl_crystal_F_000 448
_exptl_crystal_size_max 0.26
_exptl_crystal_size_mid 0.17
_exptl_crystal_size_min 0.11
_refine_diff_density_max 2.216
_refine_diff_density_min -1.513
_refine_diff_density_rms 0.195
_refine_ls_extinction_coef 0.0157(13)
_refine_ls_extinction_expression Fc^*^=kFc[1+0.001xFc^2^\l^3^/sin(2\q)]^-1/4^
_refine_ls_extinction_method SHELXL
_refine_ls_goodness_of_fit_ref 1.056
_refine_ls_hydrogen_treatment constr
_refine_ls_matrix_type full
_refine_ls_number_parameters 193
_refine_ls_number_reflns 2844
_refine_ls_number_restraints 0
_refine_ls_restrained_S_all 1.056
_refine_ls_R_factor_all 0.0657
_refine_ls_R_factor_gt 0.0647
_refine_ls_shift/su_max 0.001
_refine_ls_shift/su_mean 0.000
_refine_ls_structure_factor_coef Fsqd
_refine_ls_weighting_details 'calc w=1/[\s^2^(Fo^2^)+(0.1140P)^2^+2.2387P] where P=(Fo^2^+2Fc^2^)/3'
_refine_ls_weighting_scheme calc
_refine_ls_wR_factor_gt 0.1719
_refine_ls_wR_factor_ref 0.1749
_reflns_number_gt 2781
_reflns_number_total 2844
_reflns_threshold_expression I>2\s(I)
_cod_data_source_file deposit.cif
_cod_data_source_block ande68
_cod_depositor_comments
;
 Updated values of the _geom_bond_atom_site_label_*,
 _geom_angle_atom_site_label_* and _geom_torsion_atom_site_label
 data items to establish relationships between loop packets from
 different data loops.

 Antanas Vaitkus,
 2020-10-02
;
_cod_original_sg_symbol_H-M P-1
_cod_database_code 1501559

loop_
_symmetry_equiv_pos_as_xyz
'x, y, z'
'-x, -y, -z'

loop_
_atom_site_label
_atom_site_type_symbol
_atom_site_fract_x
_atom_site_fract_y
_atom_site_fract_z
_atom_site_U_iso_or_equiv
_atom_site_adp_type
_atom_site_occupancy
_atom_site_symmetry_multiplicity
_atom_site_calc_flag
_atom_site_refinement_flags
Ag1 Ag 0.56830(6) 0.79357(5) 1.01768(3) 0.0445(3) Uani 1 1 d .
S1 S 0.2496(2) 0.89891(16) 1.00207(11) 0.0372(4) Uani 1 1 d .
S2 S 0.3415(2) 0.32550(19) 0.80291(12) 0.0387(4) Uani 1 1 d .
F1 F 1.0016(5) 0.8356(6) 0.6361(3) 0.0543(10) Uani 1 1 d .
F2 F 0.9037(6) 0.5984(5) 0.6609(3) 0.0529(10) Uani 1 1 d .
F3 F 0.5728(5) 0.8028(6) 0.6233(3) 0.0519(9) Uani 1 1 d .
F4 F 0.7265(7) 1.0096(5) 0.5586(3) 0.0528(10) Uani 1 1 d .
F5 F 0.7257(10) 0.8760(7) 0.3916(4) 0.0825(17) Uani 1 1 d .
F6 F 0.9827(7) 0.7763(7) 0.4271(4) 0.0686(13) Uani 1 1 d .
F7 F 0.7790(8) 0.6200(6) 0.4748(4) 0.0674(13) Uani 1 1 d .
O1 O 0.7532(7) 0.6699(8) 0.8604(4) 0.0612(15) Uani 1 1 d .
O2 O 0.6798(10) 0.9389(7) 0.7985(4) 0.0693(17) Uani 1 1 d .
C1 C 0.7510(8) 0.7950(8) 0.7871(4) 0.0346(12) Uani 1 1 d .
C2 C 0.8527(7) 0.7656(7) 0.6665(4) 0.0326(11) Uani 1 1 d .
C3 C 0.7380(8) 0.8422(7) 0.5800(5) 0.0359(12) Uani 1 1 d .
C4 C 0.8082(11) 0.7780(9) 0.4653(5) 0.0502(16) Uani 1 1 d .
C11 C 0.1144(8) 0.7937(8) 1.1261(5) 0.0404(13) Uani 1 1 d .
H11A H -0.0099 0.8179 1.1211 0.061 Uiso 1 1 calc R
H11B H 0.1241 0.8340 1.1913 0.061 Uiso 1 1 calc R
H11C H 0.1562 0.6726 1.1327 0.061 Uiso 1 1 calc R
C12 C 0.2112(9) 0.8068(8) 0.8931(5) 0.0424(14) Uani 1 1 d .
H12A H 0.0815 0.8156 0.9027 0.051 Uiso 1 1 calc R
H12B H 0.2582 0.8723 0.8202 0.051 Uiso 1 1 calc R
C13 C 0.2984(8) 0.6217(7) 0.8928(5) 0.0353(12) Uani 1 1 d .
H13A H 0.2695 0.5590 0.9690 0.042 Uiso 1 1 calc R
H13B H 0.4292 0.6140 0.8683 0.042 Uiso 1 1 calc R
C14 C 0.2325(8) 0.5424(8) 0.8147(6) 0.0417(13) Uani 1 1 d .
H14A H 0.2536 0.6111 0.7401 0.050 Uiso 1 1 calc R
H14B H 0.1027 0.5448 0.8423 0.050 Uiso 1 1 calc R
C21 C 0.5472(9) 0.3579(10) 0.7015(6) 0.0476(15) Uani 1 1 d .
H21A H 0.5203 0.4219 0.6322 0.071 Uiso 1 1 calc R
H21B H 0.6195 0.2492 0.6875 0.071 Uiso 1 1 calc R
H21C H 0.6131 0.4202 0.7300 0.071 Uiso 1 1 calc R

loop_
_atom_site_aniso_label
_atom_site_aniso_U_11
_atom_site_aniso_U_22
_atom_site_aniso_U_33
_atom_site_aniso_U_23
_atom_site_aniso_U_13
_atom_site_aniso_U_12
Ag1 0.0572(4) 0.0432(4) 0.0265(3) -0.0117(2) 0.0070(2) -0.0102(2)
S1 0.0537(8) 0.0276(6) 0.0247(7) -0.0079(5) 0.0025(6) -0.0064(5)
S2 0.0450(8) 0.0450(8) 0.0316(7) -0.0197(6) -0.0018(6) -0.0154(6)
F1 0.0405(19) 0.086(3) 0.036(2) -0.0014(19) -0.0021(15) -0.0272(19)
F2 0.074(3) 0.043(2) 0.0318(19) -0.0137(15) -0.0048(17) 0.0103(18)
F3 0.0412(19) 0.076(3) 0.040(2) -0.0183(19) -0.0067(15) -0.0091(18)
F4 0.084(3) 0.0407(19) 0.0287(18) -0.0050(15) -0.0127(18) -0.0022(18)
F5 0.134(5) 0.085(3) 0.035(2) -0.016(2) -0.042(3) 0.003(3)
F6 0.076(3) 0.093(3) 0.027(2) -0.023(2) 0.0159(19) -0.018(3)
F7 0.103(4) 0.062(3) 0.045(2) -0.030(2) -0.011(2) -0.019(2)
O1 0.062(3) 0.073(3) 0.023(2) 0.006(2) 0.009(2) 0.007(3)
O2 0.112(5) 0.052(3) 0.035(3) -0.028(2) 0.016(3) -0.016(3)
C1 0.038(3) 0.053(3) 0.015(2) -0.010(2) -0.002(2) -0.014(2)
C2 0.034(3) 0.041(3) 0.021(2) -0.007(2) -0.002(2) -0.008(2)
C3 0.044(3) 0.040(3) 0.022(3) -0.009(2) -0.003(2) -0.005(2)
C4 0.074(5) 0.055(4) 0.021(3) -0.012(3) -0.008(3) -0.011(3)
C11 0.041(3) 0.044(3) 0.030(3) -0.009(2) 0.004(2) -0.006(2)
C12 0.055(3) 0.039(3) 0.030(3) -0.012(2) -0.014(3) 0.009(3)
C13 0.045(3) 0.034(3) 0.028(3) -0.011(2) -0.012(2) 0.001(2)
C14 0.038(3) 0.049(3) 0.044(3) -0.021(3) -0.016(3) 0.004(2)
C21 0.047(3) 0.057(4) 0.034(3) -0.013(3) 0.003(3) -0.009(3)

loop_
_atom_type_symbol
_atom_type_description
_atom_type_scat_dispersion_real
_atom_type_scat_dispersion_imag
_atom_type_scat_source
C C 0.0181 0.0091 'International Tables Vol C Tables 4.2.6.8 and 6.1.1.4'
H H 0.0000 0.0000 'International Tables Vol C Tables 4.2.6.8 and 6.1.1.4'
O O 0.0492 0.0322 'International Tables Vol C Tables 4.2.6.8 and 6.1.1.4'
F F 0.0727 0.0534 'International Tables Vol C Tables 4.2.6.8 and 6.1.1.4'
S S 0.3331 0.5567 'International Tables Vol C Tables 4.2.6.8 and 6.1.1.4'
Ag Ag 0.1306 4.2820 'International Tables Vol C Tables 4.2.6.8 and 6.1.1.4'

loop_
_geom_angle_atom_site_label_1
_geom_angle_atom_site_label_2
_geom_angle_atom_site_label_3
_geom_angle_site_symmetry_1
_geom_angle_site_symmetry_3
_geom_angle
_geom_angle_publ_flag
O1 Ag1 S2 . 2_667 114.45(13) y
O1 Ag1 S1 . . 113.20(15) y
S2 Ag1 S1 2_667 . 124.36(5) y
O1 Ag1 Ag1 . 2_677 118.20(13) y
S2 Ag1 Ag1 2_667 2_677 114.53(4) y
S1 Ag1 Ag1 . 2_677 62.42(3) y
C11 S1 C12 . . 101.9(3) y
C11 S1 Ag1 . . 105.1(2) y
C12 S1 Ag1 . . 108.5(2) y
C21 S2 C14 . . 101.2(3) y
C21 S2 Ag1 . 2_667 105.0(2) y
C14 S2 Ag1 . 2_667 106.2(2) y
C1 O1 Ag1 . . 99.8(4) y
O2 C1 O1 . . 127.4(6) y
O2 C1 C2 . . 116.3(5) y
O1 C1 C2 . . 116.3(5) y
F1 C2 F2 . . 107.6(5) y
F1 C2 C1 . . 109.4(5) y
F2 C2 C1 . . 111.1(5) y
F1 C2 C3 . . 108.6(5) y
F2 C2 C3 . . 107.5(4) y
C1 C2 C3 . . 112.6(4) y
F4 C3 F3 . . 109.3(5) y
F4 C3 C2 . . 110.2(5) y
F3 C3 C2 . . 108.4(5) y
F4 C3 C4 . . 106.8(5) y
F3 C3 C4 . . 106.6(5) y
C2 C3 C4 . . 115.5(5) y
F5 C4 F6 . . 108.7(6) y
F5 C4 F7 . . 108.6(6) y
F6 C4 F7 . . 107.3(6) y
F5 C4 C3 . . 110.0(6) y
F6 C4 C3 . . 111.4(6) y
F7 C4 C3 . . 110.8(6) y
S1 C11 H11A . . 109.5 ?
S1 C11 H11B . . 109.5 ?
H11A C11 H11B . . 109.5 ?
S1 C11 H11C . . 109.5 ?
H11A C11 H11C . . 109.5 ?
H11B C11 H11C . . 109.5 ?
C13 C12 S1 . . 113.6(4) y
C13 C12 H12A . . 108.9 ?
S1 C12 H12A . . 108.9 ?
C13 C12 H12B . . 108.9 ?
S1 C12 H12B . . 108.9 ?
H12A C12 H12B . . 107.7 ?
C12 C13 C14 . . 110.9(5) y
C12 C13 H13A . . 109.5 ?
C14 C13 H13A . . 109.5 ?
C12 C13 H13B . . 109.5 ?
C14 C13 H13B . . 109.5 ?
H13A C13 H13B . . 108 ?
C13 C14 S2 . . 113.5(4) y
C13 C14 H14A . . 108.9 ?
S2 C14 H14A . . 108.9 ?
C13 C14 H14B . . 108.9 ?
S2 C14 H14B . . 108.9 ?
H14A C14 H14B . . 107.7 ?
S2 C21 H21A . . 109.5 ?
S2 C21 H21B . . 109.5 ?
H21A C21 H21B . . 109.5 ?
S2 C21 H21C . . 109.5 ?
H21A C21 H21C . . 109.5 ?
H21B C21 H21C . . 109.5 ?

loop_
_geom_bond_atom_site_label_1
_geom_bond_atom_site_label_2
_geom_bond_site_symmetry_2
_geom_bond_distance
_geom_bond_publ_flag
Ag1 O1 . 2.382(5) y
Ag1 S2 2_667 2.4883(16) y
Ag1 S1 . 2.5124(16) y
Ag1 Ag1 2_677 3.2972(8) y
S1 C11 . 1.797(6) y
S1 C12 . 1.810(6) y
S2 C21 . 1.795(7) y
S2 C14 . 1.817(6) y
S2 Ag1 2_667 2.4883(16) y
F1 C2 . 1.338(7) y
F2 C2 . 1.353(7) y
F3 C3 . 1.343(7) y
F4 C3 . 1.330(7) y
F5 C4 . 1.310(9) y
F6 C4 . 1.32(1) y
F7 C4 . 1.337(9) y
O1 C1 . 1.228(8) y
O2 C1 . 1.212(8) y
C1 C2 . 1.549(7) y
C2 C3 . 1.546(8) y
C3 C4 . 1.553(8) y
C11 H11A . 0.97 ?
C11 H11B . 0.97 ?
C11 H11C . 0.97 ?
C12 C13 . 1.525(8) y
C12 H12A . 0.98 ?
C12 H12B . 0.98 ?
C13 C14 . 1.526(8) y
C13 H13A . 0.98 ?
C13 H13B . 0.98 ?
C14 H14A . 0.98 ?
C14 H14B . 0.98 ?
C21 H21A . 0.97 ?
C21 H21B . 0.97 ?
C21 H21C . 0.97 ?

loop_
_geom_torsion_atom_site_label_1
_geom_torsion_atom_site_label_2
_geom_torsion_atom_site_label_3
_geom_torsion_atom_site_label_4
_geom_torsion_site_symmetry_1
_geom_torsion
_geom_torsion_publ_flag
O1 Ag1 S1 C11 . 124.2(3) y
S2 Ag1 S1 C11 2_667 -22.9(2) y
Ag1 Ag1 S1 C11 2_677 -125.0(2) y
O1 Ag1 S1 C12 . 15.7(3) y
S2 Ag1 S1 C12 2_667 -131.3(2) y
Ag1 Ag1 S1 C12 2_677 126.6(2) y
S2 Ag1 O1 C1 2_667 -144.8(4) y
S1 Ag1 O1 C1 . 64.8(5) y
Ag1 Ag1 O1 C1 2_677 -5.2(5) y
Ag1 O1 C1 O2 . 3.4(8) y
Ag1 O1 C1 C2 . -177.4(4) y
O2 C1 C2 F1 . 70.4(7) y
O1 C1 C2 F1 . -108.8(6) y
O2 C1 C2 F2 . -171.0(6) y
O1 C1 C2 F2 . 9.7(7) y
O2 C1 C2 C3 . -50.3(7) y
O1 C1 C2 C3 . 130.4(6) y
F1 C2 C3 F4 . -46.4(6) y
F2 C2 C3 F4 . -162.5(5) y
C1 C2 C3 F4 . 74.8(6) y
F1 C2 C3 F3 . -165.9(5) y
F2 C2 C3 F3 . 78.0(6) y
C1 C2 C3 F3 . -44.7(6) y
F1 C2 C3 C4 . 74.7(6) y
F2 C2 C3 C4 . -41.4(7) y
C1 C2 C3 C4 . -164.1(5) y
F4 C3 C4 F5 . -43.3(8) y
F3 C3 C4 F5 . 73.4(7) y
C2 C3 C4 F5 . -166.2(6) y
F4 C3 C4 F6 . 77.2(7) y
F3 C3 C4 F6 . -166.1(5) y
C2 C3 C4 F6 . -45.7(8) y
F4 C3 C4 F7 . -163.4(6) y
F3 C3 C4 F7 . -46.7(7) y
C2 C3 C4 F7 . 73.7(8) y
C11 S1 C12 C13 . -70.5(5) y
Ag1 S1 C12 C13 . 40.1(5) y
S1 C12 C13 C14 . 169.2(5) y
C12 C13 C14 S2 . 176.2(5) y
C21 S2 C14 C13 . -81.7(5) y
Ag1 S2 C14 C13 2_667 27.7(5) y
